data_4101887
loop_
_publ_author_name
'Brian L. Conley'
'Travis J. Williams'

_publ_contact_author_address
;
Loker Hydrocarbon Research Institute and Department of Chemistry, 
University of Southern California, Los Angeles, CA 90089-1661
;
_publ_contact_author_email travisw@usc.edu
_publ_contact_author_name 'Travis J. Williams'
_publ_section_title
;
 Thermochemistry and Molecular Structure of a Remarkable Agostic
 Interaction in a Heterobifunctional Ruthenium-Boron Complex
;
_journal_name_full 'Journal of the American Chemical Society'
_journal_page_first 1764
_journal_page_last 1765
_journal_paper_doi 10.1021/ja909858a
_journal_volume 132
_journal_year 2010
_chemical_formula_sum 'C22 H28 B Cl N2 Ru'
_chemical_formula_weight 467.79
_chemical_name_systematic
; 
 ? 
;
_space_group_IT_number 14
_symmetry_cell_setting monoclinic
_symmetry_space_group_name_Hall '-P 2ybc'
_symmetry_space_group_name_H-M 'P 1 21/c 1'
_atom_sites_solution_hydrogens geom
_atom_sites_solution_primary direct
_atom_sites_solution_secondary difmap
_audit_creation_method SHELXL-97
_cell_angle_alpha 90.00
_cell_angle_beta 103.424(2)
_cell_angle_gamma 90.00
_cell_formula_units_Z 4
_cell_length_a 8.9877(8)
_cell_length_b 13.6367(13)
_cell_length_c 17.3641(16)
_cell_measurement_reflns_used 6393
_cell_measurement_temperature 144(2)
_cell_measurement_theta_max 27.49
_cell_measurement_theta_min 2.77
_cell_volume 2070.0(3)
_computing_cell_refinement 'Bruker SMART'
_computing_data_collection 'Bruker SMART'
_computing_data_reduction 'Bruker SAINT'
_computing_molecular_graphics 'Bruker SHELXTL'
_computing_publication_material 'Bruker SHELXTL'
_computing_structure_refinement 'SHELXL-97 (Sheldrick, 1997)'
_computing_structure_solution 'SHELXS-97 (Sheldrick, 1990)'
_diffrn_ambient_temperature 144(2)
_diffrn_measured_fraction_theta_full 0.976
_diffrn_measured_fraction_theta_max 0.976
_diffrn_measurement_device_type 'CCD area detector'
_diffrn_measurement_method 'phi and omega scans'
_diffrn_radiation_monochromator graphite
_diffrn_radiation_source 'fine-focus sealed tube'
_diffrn_radiation_type MoK\a
_diffrn_radiation_wavelength 0.71073
_diffrn_reflns_av_R_equivalents 0.0310
_diffrn_reflns_av_sigmaI/netI 0.0394
_diffrn_reflns_limit_h_max 11
_diffrn_reflns_limit_h_min -11
_diffrn_reflns_limit_k_max 17
_diffrn_reflns_limit_k_min -17
_diffrn_reflns_limit_l_max 16
_diffrn_reflns_limit_l_min -22
_diffrn_reflns_number 12497
_diffrn_reflns_theta_full 27.51
_diffrn_reflns_theta_max 27.51
_diffrn_reflns_theta_min 1.92
_exptl_absorpt_coefficient_mu 0.895
_exptl_absorpt_correction_T_max 0.9938
_exptl_absorpt_correction_T_min 0.6600
_exptl_absorpt_correction_type semi-empirical
_exptl_crystal_colour red
_exptl_crystal_density_diffrn 1.501
_exptl_crystal_density_method 'not measured'
_exptl_crystal_description cubic
_exptl_crystal_F_000 960
_exptl_crystal_size_max 0.51
_exptl_crystal_size_mid 0.14
_exptl_crystal_size_min 0.01
_refine_diff_density_max 0.931
_refine_diff_density_min -0.281
_refine_diff_density_rms 0.084
_refine_ls_extinction_method none
_refine_ls_goodness_of_fit_ref 1.058
_refine_ls_hydrogen_treatment mixed
_refine_ls_matrix_type full
_refine_ls_number_parameters 249
_refine_ls_number_reflns 4645
_refine_ls_number_restraints 0
_refine_ls_restrained_S_all 1.058
_refine_ls_R_factor_all 0.0421
_refine_ls_R_factor_gt 0.0322
_refine_ls_shift/su_max 0.001
_refine_ls_shift/su_mean 0.000
_refine_ls_structure_factor_coef Fsqd
_refine_ls_weighting_details 'calc w=1/[\s^2^(Fo^2^)+(0.0424P)^2^+0.0518P] where P=(Fo^2^+2Fc^2^)/3'
_refine_ls_weighting_scheme calc
_refine_ls_wR_factor_gt 0.0760
_refine_ls_wR_factor_ref 0.0800
_reflns_number_gt 3834
_reflns_number_total 4645
_reflns_threshold_expression >2sigma(I)
_cod_data_source_file ja909858a_si_003.cif
_cod_data_source_block Williams4
_cod_database_code 4101887

loop_
_symmetry_equiv_pos_as_xyz
'x, y, z'
'-x, y+1/2, -z+1/2'
'-x, -y, -z'
'x, -y-1/2, z-1/2'

loop_
_atom_site_label
_atom_site_type_symbol
_atom_site_fract_x
_atom_site_fract_y
_atom_site_fract_z
_atom_site_U_iso_or_equiv
_atom_site_adp_type
_atom_site_occupancy
_atom_site_symmetry_multiplicity
_atom_site_calc_flag
_atom_site_refinement_flags
_atom_site_disorder_assembly
_atom_site_disorder_group
Ru1 Ru 0.59555(2) 0.397373(13) 0.177091(11) 0.02036(8) Uani 1 1 d . . .
B1 B 0.9390(3) 0.4488(2) 0.30716(17) 0.0257(6) Uani 1 1 d . . .
Cl1 Cl 0.45216(7) 0.54567(4) 0.13402(4) 0.02989(15) Uani 1 1 d . . .
N1 N 0.7862(2) 0.47574(14) 0.16004(12) 0.0218(4) Uani 1 1 d . . .
N2 N 0.6423(2) 0.46323(14) 0.29058(12) 0.0230(4) Uani 1 1 d . . .
C1 C 0.7720(3) 0.51231(18) 0.08633(15) 0.0261(5) Uani 1 1 d . . .
H1 H 0.6748 0.5090 0.0503 0.031 Uiso 1 1 calc R . .
C2 C 0.8910(3) 0.5540(2) 0.06103(16) 0.0327(6) Uani 1 1 d . . .
H2 H 0.8772 0.5788 0.0087 0.039 Uiso 1 1 calc R . .
C3 C 1.0319(3) 0.5588(2) 0.11407(18) 0.0381(7) Uani 1 1 d . . .
H3 H 1.1179 0.5859 0.0986 0.046 Uiso 1 1 calc R . .
C4 C 1.0452(3) 0.52394(19) 0.18943(16) 0.0307(6) Uani 1 1 d . . .
H4 H 1.1417 0.5282 0.2260 0.037 Uiso 1 1 calc R . .
C5 C 0.9213(3) 0.48189(17) 0.21493(15) 0.0239(5) Uani 1 1 d . . .
C6 C 0.9605(3) 0.3295(2) 0.32366(16) 0.0325(6) Uani 1 1 d . . .
H6A H 1.0229 0.3019 0.2896 0.049 Uiso 1 1 calc R . .
H6B H 0.8599 0.2977 0.3119 0.049 Uiso 1 1 calc R . .
H6C H 1.0113 0.3182 0.3793 0.049 Uiso 1 1 calc R . .
C7 C 1.0928(3) 0.4997(2) 0.36113(16) 0.0375(7) Uani 1 1 d . . .
H7A H 1.1833 0.4727 0.3463 0.056 Uiso 1 1 calc R . .
H7B H 1.0988 0.4861 0.4172 0.056 Uiso 1 1 calc R . .
H7C H 1.0887 0.5707 0.3523 0.056 Uiso 1 1 calc R . .
C8 C 0.7846(3) 0.48563(17) 0.33429(14) 0.0235(5) Uani 1 1 d . . .
C9 C 0.7942(3) 0.53850(19) 0.40443(15) 0.0300(6) Uani 1 1 d . . .
H9 H 0.8922 0.5575 0.4346 0.036 Uiso 1 1 calc R . .
C10 C 0.6667(3) 0.5640(2) 0.43141(15) 0.0315(6) Uani 1 1 d . . .
H10 H 0.6763 0.5995 0.4794 0.038 Uiso 1 1 calc R . .
C11 C 0.5246(3) 0.53654(19) 0.38685(15) 0.0299(6) Uani 1 1 d . . .
H11 H 0.4343 0.5511 0.4042 0.036 Uiso 1 1 calc R . .
C12 C 0.5171(3) 0.48788(18) 0.31705(15) 0.0271(6) Uani 1 1 d . . .
H12 H 0.4193 0.4706 0.2857 0.033 Uiso 1 1 calc R . .
C13 C 0.6378(3) 0.28406(17) 0.09124(15) 0.0273(6) Uani 1 1 d . . .
C14 C 0.6925(3) 0.25107(17) 0.17048(15) 0.0262(5) Uani 1 1 d . . .
H14 H 0.8049 0.2410 0.1913 0.031 Uiso 1 1 calc R . .
C15 C 0.5954(3) 0.24844(17) 0.22354(15) 0.0264(5) Uani 1 1 d . . .
H15 H 0.6405 0.2363 0.2810 0.032 Uiso 1 1 calc R . .
C16 C 0.4389(3) 0.27746(18) 0.19892(17) 0.0295(6) Uani 1 1 d . . .
C17 C 0.3891(3) 0.31393(18) 0.12281(16) 0.0306(6) Uani 1 1 d . . .
H17 H 0.2888 0.3492 0.1087 0.037 Uiso 1 1 calc R . .
C18 C 0.4871(3) 0.31735(18) 0.06851(15) 0.0295(6) Uani 1 1 d . . .
H18 H 0.4533 0.3543 0.0177 0.035 Uiso 1 1 calc R . .
C19 C 0.7355(3) 0.2844(2) 0.03034(16) 0.0342(6) Uani 1 1 d . . .
H19 H 0.7125 0.3460 -0.0015 0.041 Uiso 1 1 calc R . .
C20 C 0.6850(4) 0.1974(2) -0.02558(18) 0.0473(8) Uani 1 1 d . . .
H20A H 0.7064 0.1360 0.0042 0.071 Uiso 1 1 calc R . .
H20B H 0.7412 0.1984 -0.0676 0.071 Uiso 1 1 calc R . .
H20C H 0.5750 0.2023 -0.0491 0.071 Uiso 1 1 calc R . .
C21 C 0.9086(3) 0.2806(2) 0.06529(17) 0.0391(7) Uani 1 1 d . . .
H21A H 0.9352 0.2184 0.0934 0.059 Uiso 1 1 calc R . .
H21B H 0.9386 0.3352 0.1023 0.059 Uiso 1 1 calc R . .
H21C H 0.9627 0.2858 0.0225 0.059 Uiso 1 1 calc R . .
C22 C 0.3331(3) 0.2685(2) 0.25484(19) 0.0428(7) Uani 1 1 d . . .
H22A H 0.2471 0.3140 0.2384 0.064 Uiso 1 1 calc R . .
H22B H 0.3894 0.2847 0.3088 0.064 Uiso 1 1 calc R . .
H22C H 0.2944 0.2012 0.2536 0.064 Uiso 1 1 calc R . .

loop_
_atom_site_aniso_label
_atom_site_aniso_U_11
_atom_site_aniso_U_22
_atom_site_aniso_U_33
_atom_site_aniso_U_23
_atom_site_aniso_U_13
_atom_site_aniso_U_12
Ru1 0.02013(12) 0.02025(11) 0.02069(12) 0.00020(8) 0.00471(8) 0.00010(8)
B1 0.0213(14) 0.0342(16) 0.0215(14) 0.0020(12) 0.0048(11) -0.0014(12)
Cl1 0.0297(3) 0.0277(3) 0.0311(3) 0.0030(3) 0.0046(3) 0.0072(3)
N1 0.0231(10) 0.0216(10) 0.0223(10) 0.0024(8) 0.0082(8) 0.0009(8)
N2 0.0238(11) 0.0230(10) 0.0230(11) 0.0015(9) 0.0069(9) 0.0021(8)
C1 0.0281(13) 0.0269(13) 0.0230(13) 0.0024(10) 0.0052(11) 0.0021(10)
C2 0.0371(15) 0.0373(16) 0.0255(14) 0.0065(12) 0.0106(12) -0.0017(12)
C3 0.0341(16) 0.0372(16) 0.0477(18) 0.0050(14) 0.0189(13) -0.0051(13)
C4 0.0244(13) 0.0375(15) 0.0305(15) 0.0013(12) 0.0065(11) -0.0031(12)
C5 0.0228(12) 0.0235(12) 0.0262(13) -0.0012(10) 0.0076(10) 0.0003(10)
C6 0.0271(13) 0.0403(16) 0.0305(15) 0.0067(12) 0.0079(11) 0.0064(12)
C7 0.0295(15) 0.0511(18) 0.0316(16) -0.0038(13) 0.0063(12) -0.0061(13)
C8 0.0274(13) 0.0230(12) 0.0202(12) 0.0037(10) 0.0057(10) -0.0018(10)
C9 0.0315(14) 0.0322(14) 0.0252(14) 0.0017(11) 0.0043(11) -0.0003(11)
C10 0.0415(16) 0.0297(14) 0.0231(14) -0.0026(11) 0.0072(12) 0.0037(12)
C11 0.0305(14) 0.0310(14) 0.0299(14) 0.0015(12) 0.0105(11) 0.0094(11)
C12 0.0236(13) 0.0303(14) 0.0280(14) 0.0022(11) 0.0074(11) 0.0054(11)
C13 0.0368(15) 0.0173(12) 0.0289(14) -0.0029(10) 0.0099(11) -0.0019(10)
C14 0.0294(13) 0.0202(12) 0.0303(14) -0.0005(11) 0.0097(11) 0.0000(10)
C15 0.0307(13) 0.0216(12) 0.0275(14) 0.0002(10) 0.0081(11) -0.0005(10)
C16 0.0265(13) 0.0256(13) 0.0381(15) -0.0036(12) 0.0106(11) -0.0066(11)
C17 0.0221(13) 0.0290(14) 0.0376(16) -0.0057(12) 0.0008(11) -0.0053(11)
C18 0.0355(15) 0.0242(13) 0.0262(13) -0.0037(11) 0.0017(11) -0.0031(11)
C19 0.0472(17) 0.0275(14) 0.0321(15) -0.0006(12) 0.0176(13) 0.0031(12)
C20 0.068(2) 0.0439(18) 0.0358(17) -0.0122(15) 0.0237(16) -0.0030(16)
C21 0.0456(18) 0.0347(15) 0.0443(18) 0.0032(13) 0.0252(14) 0.0039(13)
C22 0.0362(16) 0.0400(17) 0.058(2) 0.0012(15) 0.0233(15) -0.0073(13)

loop_
_atom_type_symbol
_atom_type_description
_atom_type_scat_dispersion_real
_atom_type_scat_dispersion_imag
_atom_type_scat_source
C C 0.0033 0.0016 'International Tables Vol C Tables 4.2.6.8 and 6.1.1.4'
H H 0.0000 0.0000 'International Tables Vol C Tables 4.2.6.8 and 6.1.1.4'
B B 0.0013 0.0007 'International Tables Vol C Tables 4.2.6.8 and 6.1.1.4'
Cl Cl 0.1484 0.1585 'International Tables Vol C Tables 4.2.6.8 and 6.1.1.4'
Ru Ru -1.2594 0.8363 'International Tables Vol C Tables 4.2.6.8 and 6.1.1.4'
N N 0.0061 0.0033 'International Tables Vol C Tables 4.2.6.8 and 6.1.1.4'

loop_
_geom_angle_atom_site_label_1
_geom_angle_atom_site_label_2
_geom_angle_atom_site_label_3
_geom_angle
_geom_angle_site_symmetry_1
_geom_angle_site_symmetry_3
_geom_angle_publ_flag
N1 Ru1 N2 85.60(8) . . ?
N1 Ru1 C15 126.59(8) . . ?
N2 Ru1 C15 93.88(9) . . ?
N1 Ru1 C14 96.24(8) . . ?
N2 Ru1 C14 116.09(9) . . ?
C15 Ru1 C14 37.57(9) . . ?
N1 Ru1 C17 147.19(9) . . ?
N2 Ru1 C17 125.81(9) . . ?
C15 Ru1 C17 66.65(10) . . ?
C14 Ru1 C17 79.18(9) . . ?
N1 Ru1 C18 110.21(9) . . ?
N2 Ru1 C18 163.86(9) . . ?
C15 Ru1 C18 79.47(10) . . ?
C14 Ru1 C18 66.79(10) . . ?
C17 Ru1 C18 38.05(9) . . ?
N1 Ru1 C13 89.27(8) . . ?
N2 Ru1 C13 152.19(9) . . ?
C15 Ru1 C13 67.62(9) . . ?
C14 Ru1 C13 37.43(9) . . ?
C17 Ru1 C13 67.27(10) . . ?
C18 Ru1 C13 36.63(9) . . ?
N1 Ru1 C16 163.51(8) . . ?
N2 Ru1 C16 98.54(9) . . ?
C15 Ru1 C16 37.54(9) . . ?
C14 Ru1 C16 67.57(9) . . ?
C17 Ru1 C16 36.34(10) . . ?
C18 Ru1 C16 67.25(10) . . ?
C13 Ru1 C16 79.62(9) . . ?
N1 Ru1 Cl1 85.67(5) . . ?
N2 Ru1 Cl1 84.81(5) . . ?
C15 Ru1 Cl1 147.59(7) . . ?
C14 Ru1 Cl1 159.09(7) . . ?
C17 Ru1 Cl1 87.94(7) . . ?
C18 Ru1 Cl1 92.95(7) . . ?
C13 Ru1 Cl1 122.07(7) . . ?
C16 Ru1 Cl1 110.53(7) . . ?
C7 B1 C5 108.8(2) . . ?
C7 B1 C8 111.4(2) . . ?
C5 B1 C8 107.5(2) . . ?
C7 B1 C6 105.6(2) . . ?
C5 B1 C6 114.9(2) . . ?
C8 B1 C6 108.8(2) . . ?
C1 N1 C5 120.9(2) . . ?
C1 N1 Ru1 114.89(16) . . ?
C5 N1 Ru1 123.89(16) . . ?
C12 N2 C8 120.2(2) . . ?
C12 N2 Ru1 114.88(16) . . ?
C8 N2 Ru1 124.88(15) . . ?
N1 C1 C2 123.2(2) . . ?
C1 C2 C3 117.9(2) . . ?
C4 C3 C2 118.8(2) . . ?
C3 C4 C5 122.7(3) . . ?
N1 C5 C4 116.5(2) . . ?
N1 C5 B1 122.5(2) . . ?
C4 C5 B1 121.0(2) . . ?
N2 C8 C9 117.4(2) . . ?
N2 C8 B1 121.2(2) . . ?
C9 C8 B1 121.4(2) . . ?
C10 C9 C8 122.5(3) . . ?
C9 C10 C11 118.3(2) . . ?
C12 C11 C10 118.4(2) . . ?
N2 C12 C11 123.2(2) . . ?
C18 C13 C14 118.1(2) . . ?
C18 C13 C19 118.7(2) . . ?
C14 C13 C19 123.2(2) . . ?
C18 C13 Ru1 70.15(14) . . ?
C14 C13 Ru1 69.41(14) . . ?
C19 C13 Ru1 132.38(17) . . ?
C15 C14 C13 120.9(2) . . ?
C15 C14 Ru1 71.01(13) . . ?
C13 C14 Ru1 73.16(14) . . ?
C14 C15 C16 120.9(2) . . ?
C14 C15 Ru1 71.43(13) . . ?
C16 C15 Ru1 73.56(14) . . ?
C17 C16 C15 117.6(2) . . ?
C17 C16 C22 121.9(2) . . ?
C15 C16 C22 120.5(3) . . ?
C17 C16 Ru1 69.78(14) . . ?
C15 C16 Ru1 68.90(14) . . ?
C22 C16 Ru1 132.71(19) . . ?
C16 C17 C18 121.8(2) . . ?
C16 C17 Ru1 73.88(15) . . ?
C18 C17 Ru1 71.20(14) . . ?
C13 C18 C17 120.5(2) . . ?
C13 C18 Ru1 73.22(14) . . ?
C17 C18 Ru1 70.74(14) . . ?
C13 C19 C21 114.9(2) . . ?
C13 C19 C20 107.7(2) . . ?
C21 C19 C20 110.4(2) . . ?

loop_
_geom_bond_atom_site_label_1
_geom_bond_atom_site_label_2
_geom_bond_distance
_geom_bond_site_symmetry_2
_geom_bond_publ_flag
Ru1 N1 2.0982(19) . ?
Ru1 N2 2.117(2) . ?
Ru1 C15 2.185(2) . ?
Ru1 C14 2.191(2) . ?
Ru1 C17 2.194(2) . ?
Ru1 C18 2.200(2) . ?
Ru1 C13 2.240(2) . ?
Ru1 C16 2.247(2) . ?
Ru1 Cl1 2.4212(6) . ?
B1 C7 1.634(4) . ?
B1 C5 1.636(4) . ?
B1 C8 1.644(4) . ?
B1 C6 1.656(4) . ?
N1 C1 1.352(3) . ?
N1 C5 1.361(3) . ?
N2 C12 1.353(3) . ?
N2 C8 1.362(3) . ?
C1 C2 1.370(3) . ?
C2 C3 1.384(4) . ?
C3 C4 1.371(4) . ?
C4 C5 1.412(3) . ?
C8 C9 1.401(3) . ?
C9 C10 1.379(4) . ?
C10 C11 1.383(4) . ?
C11 C12 1.370(4) . ?
C13 C18 1.396(3) . ?
C13 C14 1.422(3) . ?
C13 C19 1.523(3) . ?
C14 C15 1.409(3) . ?
C15 C16 1.427(3) . ?
C16 C17 1.386(4) . ?
C16 C22 1.513(3) . ?
C17 C18 1.433(3) . ?
C19 C21 1.534(4) . ?
C19 C20 1.533(4) . ?
